data_1503422
loop_
_publ_author_name
'Faggi, Cristina'
'Garc\'ia-Valverde, Mar\'ia'
'Marcaccini, Stefano'
'Menchi, Gloria'

_publ_section_title
;
 Isolation of ugi four-component condensation primary adducts: a
 straightforward route to isocoumarins.
;
_journal_issue 4
_journal_name_full 'Organic letters'
_journal_page_first 788
_journal_page_last 791
_journal_paper_doi 10.1021/ol9028622
_journal_volume 12
_journal_year 2010
_chemical_formula_moiety 'C25 H30 N2 O4'
_chemical_formula_sum 'C25 H30 N2 O4'
_chemical_formula_weight 422.51
_chemical_name_systematic
;        
3-(cyclohexylamino)-4-[(2,2-dimethoxy-2-phenyethyl)amino]-1H-iso
chromen-1-one
;
_space_group_IT_number 15
_symmetry_cell_setting monoclinic
_symmetry_Int_Tables_number 15
_symmetry_space_group_name_Hall '-C 2yc'
_symmetry_space_group_name_H-M 'C 1 2/c 1'
_atom_sites_solution_hydrogens geom
_atom_sites_solution_primary direct
_atom_sites_solution_secondary difmap
_audit_creation_method
;
CrysAlis RED, Oxford Diffraction Ltd.,
Version 1.171.32.5 (release 08-05-2007 CrysAlis171 .NET)
(compiled May  8 2007,13:10:02)
;
_cell_angle_alpha 90.00
_cell_angle_beta 108.646(3)
_cell_angle_gamma 90.00
_cell_formula_units_Z 8
_cell_length_a 25.455(1)
_cell_length_b 11.706(1)
_cell_length_c 15.900(1)
_cell_measurement_reflns_used 2342
_cell_measurement_temperature 293(2)
_cell_measurement_theta_max 50.94
_cell_measurement_theta_min 5.25
_cell_volume 4489.1(5)
_computing_cell_refinement
;
CrysAlis RED, Oxford Diffraction Ltd.,
Version 1.171.32.5 (release 08-05-2007 CrysAlis171 .NET)
(compiled May  8 2007,13:10:02)
;
_computing_data_collection
;
CrysAlis CCD, Oxford Diffraction Ltd.,
Version 1.171.32.5 (release 08-05-2007 CrysAlis171 .NET)
(compiled May  8 2007,13:10:02)
;
_computing_data_reduction
;
CrysAlis RED, Oxford Diffraction Ltd.,
Version 1.171.32.5 (release 08-05-2007 CrysAlis171 .NET)
(compiled May  8 2007,13:10:02)
;
_computing_molecular_graphics Ortep3
_computing_publication_material Encifer
_computing_structure_refinement 'SHELXL-97 (Sheldrick, 1997)'
_computing_structure_solution Sir2004
_diffrn_ambient_temperature 293(2)
_diffrn_detector_area_resol_mean 8.1241
_diffrn_measured_fraction_theta_full 0.977
_diffrn_measured_fraction_theta_max 0.977
_diffrn_measurement_device_type 'Xcalibur CuK\a (Oxford Diffraction)'
_diffrn_measurement_method 'profile data from omega scan'
_diffrn_radiation_monochromator graphite
_diffrn_radiation_probe x-ray
_diffrn_radiation_source 'Enhance (Cu) X-Ray source'
_diffrn_radiation_type CuK\a
_diffrn_radiation_wavelength 1.54178
_diffrn_reflns_av_R_equivalents 0.0383
_diffrn_reflns_av_sigmaI/netI 0.0854
_diffrn_reflns_limit_h_max 25
_diffrn_reflns_limit_h_min -25
_diffrn_reflns_limit_k_max 11
_diffrn_reflns_limit_k_min -11
_diffrn_reflns_limit_l_max 15
_diffrn_reflns_limit_l_min -14
_diffrn_reflns_number 6868
_diffrn_reflns_theta_full 50.96
_diffrn_reflns_theta_max 50.96
_diffrn_reflns_theta_min 5.45
_diffrn_standards_decay_% 50
_diffrn_standards_interval_count 200
_diffrn_standards_number 3
_exptl_absorpt_coefficient_mu 0.682
_exptl_absorpt_correction_T_max 0.9404
_exptl_absorpt_correction_T_min 0.9027
_exptl_absorpt_correction_type multi-scan
_exptl_absorpt_process_details
;
CrysAlis RED, Oxford Diffraction Ltd.,
Version 1.171.32.5 (release 08-05-2007 CrysAlis171 .NET)
(compiled May  8 2007,13:10:02)
Empirical absorption correction using spherical harmonics,
 implemented in SCALE3 ABSPACK scaling algorithm.
;
_exptl_crystal_colour yellow
_exptl_crystal_density_diffrn 1.250
_exptl_crystal_density_method 'not measured'
_exptl_crystal_description prismatic
_exptl_crystal_F_000 1808
_exptl_crystal_size_max 0.16
_exptl_crystal_size_mid 0.14
_exptl_crystal_size_min 0.09
_refine_diff_density_max 0.161
_refine_diff_density_min -0.135
_refine_diff_density_rms 0.029
_refine_ls_extinction_method none
_refine_ls_goodness_of_fit_ref 0.850
_refine_ls_hydrogen_treatment mixed
_refine_ls_matrix_type full
_refine_ls_number_parameters 288
_refine_ls_number_reflns 2342
_refine_ls_number_restraints 0
_refine_ls_restrained_S_all 0.850
_refine_ls_R_factor_all 0.1110
_refine_ls_R_factor_gt 0.0409
_refine_ls_shift/su_max 0.000
_refine_ls_shift/su_mean 0.000
_refine_ls_structure_factor_coef Fsqd
_refine_ls_weighting_details 'calc w=1/[\s^2^(Fo^2^)+(0.0512P)^2^+0.0000P] where P=(Fo^2^+2Fc^2^)/3'
_refine_ls_weighting_scheme calc
_refine_ls_wR_factor_gt 0.0838
_refine_ls_wR_factor_ref 0.0959
_reflns_number_gt 1122
_reflns_number_total 2342
_reflns_threshold_expression >2sigma(I)
_cod_data_source_file ol9028622_si_002.cif
_cod_data_source_block compound13a
_cod_original_sg_symbol_H-M 'C 2/c'
_cod_database_code 1503422

loop_
_symmetry_equiv_pos_as_xyz
'x, y, z'
'-x, y, -z+1/2'
'x+1/2, y+1/2, z'
'-x+1/2, y+1/2, -z+1/2'
'-x, -y, -z'
'x, -y, z-1/2'
'-x+1/2, -y+1/2, -z'
'x+1/2, -y+1/2, z-1/2'

loop_
_atom_site_label
_atom_site_type_symbol
_atom_site_fract_x
_atom_site_fract_y
_atom_site_fract_z
_atom_site_U_iso_or_equiv
_atom_site_adp_type
_atom_site_occupancy
_atom_site_symmetry_multiplicity
_atom_site_calc_flag
_atom_site_refinement_flags
N1 N 0.06702(18) 0.0553(3) 0.6706(2) 0.0742(11) Uani 1 1 d .
HN1 H 0.1003(14) 0.085(3) 0.682(2) 0.102(18) Uiso 1 1 d .
N2 N 0.08462(14) 0.2900(3) 0.6823(3) 0.0644(12) Uani 1 1 d .
HN2 H 0.0927(15) 0.319(3) 0.728(2) 0.071(18) Uiso 1 1 d .
O1 O -0.02594(13) 0.07676(19) 0.63282(15) 0.0663(7) Uani 1 1 d .
O2 O -0.11709(11) 0.0807(2) 0.59507(16) 0.0843(9) Uani 1 1 d .
O3 O 0.17979(10) 0.3867(2) 0.57136(15) 0.0724(8) Uani 1 1 d .
O4 O 0.16810(9) 0.1977(2) 0.60825(15) 0.0711(8) Uani 1 1 d .
C1 C 0.02490(18) 0.1309(5) 0.6534(2) 0.0589(11) Uani 1 1 d .
C2 C -0.07529(19) 0.1384(4) 0.6116(2) 0.0618(12) Uani 1 1 d .
C3 C -0.0719(2) 0.2611(4) 0.6108(2) 0.0575(10) Uani 1 1 d .
C4 C -0.12030(17) 0.3238(5) 0.5918(2) 0.0689(12) Uani 1 1 d .
H4 H -0.1543 0.2869 0.5793 0.083 Uiso 1 1 calc R
C5 C -0.1178(2) 0.4422(5) 0.5916(3) 0.0922(15) Uani 1 1 d .
H5 H -0.1502 0.4853 0.5773 0.111 Uiso 1 1 calc R
C6 C -0.0672(2) 0.4950(4) 0.6127(3) 0.0840(13) Uani 1 1 d .
H6 H -0.0656 0.5744 0.6134 0.101 Uiso 1 1 calc R
C7 C -0.01867(19) 0.4340(4) 0.6327(2) 0.0728(12) Uani 1 1 d .
H7 H 0.0150 0.4723 0.6462 0.087 Uiso 1 1 calc R
C8 C -0.01964(18) 0.3147(4) 0.6329(2) 0.0538(10) Uani 1 1 d .
C9 C 0.02917(18) 0.2470(4) 0.6552(2) 0.0558(10) Uani 1 1 d .
C10 C 0.06440(15) -0.0670(4) 0.6861(3) 0.0650(11) Uani 1 1 d .
H10 H 0.0384 -0.0796 0.7192 0.078 Uiso 1 1 calc R
C11 C 0.12057(15) -0.1084(3) 0.7418(3) 0.0859(13) Uani 1 1 d .
H11A H 0.1323 -0.0669 0.7975 0.103 Uiso 1 1 calc R
H11B H 0.1473 -0.0939 0.7112 0.103 Uiso 1 1 calc R
C12 C 0.11886(16) -0.2356(4) 0.7602(3) 0.1055(14) Uani 1 1 d .
H12A H 0.1559 -0.2615 0.7934 0.127 Uiso 1 1 calc R
H12B H 0.0953 -0.2485 0.7967 0.127 Uiso 1 1 calc R
C13 C 0.09767(19) -0.3043(3) 0.6774(3) 0.1057(15) Uani 1 1 d .
H13A H 0.0945 -0.3837 0.6925 0.127 Uiso 1 1 calc R
H13B H 0.1238 -0.3001 0.6445 0.127 Uiso 1 1 calc R
C14 C 0.04183(17) -0.2611(4) 0.6200(3) 0.1026(14) Uani 1 1 d .
H14A H 0.0146 -0.2741 0.6500 0.123 Uiso 1 1 calc R
H14B H 0.0302 -0.3033 0.5646 0.123 Uiso 1 1 calc R
C15 C 0.04422(16) -0.1340(4) 0.6005(3) 0.0930(13) Uani 1 1 d .
H15A H 0.0691 -0.1216 0.5661 0.112 Uiso 1 1 calc R
H15B H 0.0076 -0.1074 0.5657 0.112 Uiso 1 1 calc R
C16 C 0.10531(15) 0.3496(3) 0.6204(2) 0.0587(11) Uani 1 1 d .
H16A H 0.1042 0.4312 0.6303 0.070 Uiso 1 1 calc R
H16B H 0.0817 0.3335 0.5604 0.070 Uiso 1 1 calc R
C17 C 0.16466(14) 0.3137(4) 0.6306(2) 0.0520(10) Uani 1 1 d .
C18 C 0.20244(14) 0.3278(4) 0.7250(3) 0.0517(10) Uani 1 1 d .
C19 C 0.21521(15) 0.4367(4) 0.7579(3) 0.0664(12) Uani 1 1 d .
H19 H 0.2010 0.4989 0.7213 0.080 Uiso 1 1 calc R
C20 C 0.24884(18) 0.4554(4) 0.8443(4) 0.0724(12) Uani 1 1 d .
H20 H 0.2576 0.5295 0.8651 0.087 Uiso 1 1 calc R
C21 C 0.26921(16) 0.3638(5) 0.8990(3) 0.0776(13) Uani 1 1 d .
H21 H 0.2916 0.3755 0.9573 0.093 Uiso 1 1 calc R
C22 C 0.25633(17) 0.2549(4) 0.8673(3) 0.0757(12) Uani 1 1 d .
H22 H 0.2703 0.1927 0.9040 0.091 Uiso 1 1 calc R
C23 C 0.22258(15) 0.2372(3) 0.7809(3) 0.0632(11) Uani 1 1 d .
H23 H 0.2134 0.1631 0.7604 0.076 Uiso 1 1 calc R
C24 C 0.13582(16) 0.1649(3) 0.5205(2) 0.0936(14) Uani 1 1 d .
H24A H 0.1414 0.0852 0.5121 0.140 Uiso 1 1 calc R
H24B H 0.1471 0.2089 0.4782 0.140 Uiso 1 1 calc R
H24C H 0.0973 0.1788 0.5122 0.140 Uiso 1 1 calc R
C25 C 0.23565(16) 0.3760(3) 0.5711(2) 0.0991(15) Uani 1 1 d .
H25A H 0.2419 0.4285 0.5288 0.149 Uiso 1 1 calc R
H25B H 0.2419 0.2994 0.5551 0.149 Uiso 1 1 calc R
H25C H 0.2607 0.3930 0.6292 0.149 Uiso 1 1 calc R

loop_
_atom_site_aniso_label
_atom_site_aniso_U_11
_atom_site_aniso_U_22
_atom_site_aniso_U_33
_atom_site_aniso_U_23
_atom_site_aniso_U_13
_atom_site_aniso_U_12
N1 0.053(3) 0.063(3) 0.102(3) 0.011(2) 0.018(2) 0.005(3)
N2 0.051(3) 0.080(3) 0.054(3) -0.002(2) 0.006(2) -0.011(2)
O1 0.0530(19) 0.062(2) 0.0772(18) -0.0019(14) 0.0121(15) -0.0022(19)
O2 0.059(2) 0.090(2) 0.094(2) 0.0000(16) 0.0105(17) -0.0181(16)
O3 0.0574(19) 0.093(2) 0.0645(17) 0.0184(15) 0.0164(15) 0.0004(16)
O4 0.076(2) 0.062(2) 0.0604(19) -0.0152(16) 0.0019(15) 0.0127(15)
C1 0.040(3) 0.074(4) 0.055(3) -0.004(3) 0.005(2) -0.008(3)
C2 0.054(4) 0.074(4) 0.052(3) -0.005(3) 0.010(3) -0.006(3)
C3 0.054(3) 0.066(4) 0.048(2) 0.002(2) 0.009(2) 0.008(4)
C4 0.057(3) 0.092(4) 0.056(3) 0.016(3) 0.015(2) 0.011(3)
C5 0.068(4) 0.107(5) 0.096(3) 0.038(3) 0.017(3) 0.024(4)
C6 0.080(3) 0.077(3) 0.093(3) 0.015(3) 0.024(3) 0.023(4)
C7 0.071(4) 0.067(4) 0.077(3) 0.001(3) 0.018(2) 0.005(3)
C8 0.047(3) 0.062(4) 0.050(2) 0.002(3) 0.011(2) 0.009(3)
C9 0.058(4) 0.047(3) 0.058(3) 0.004(3) 0.013(2) -0.007(3)
C10 0.067(3) 0.046(3) 0.085(3) 0.000(3) 0.028(3) 0.002(2)
C11 0.070(3) 0.066(3) 0.102(3) -0.014(3) -0.001(3) 0.009(3)
C12 0.102(4) 0.069(4) 0.115(4) 0.003(3) -0.008(3) 0.012(3)
C13 0.096(4) 0.071(3) 0.147(5) -0.024(4) 0.036(4) 0.003(3)
C14 0.093(4) 0.085(4) 0.114(4) -0.027(3) 0.011(3) -0.014(3)
C15 0.108(4) 0.083(4) 0.073(3) -0.003(3) 0.008(3) -0.011(3)
C16 0.059(3) 0.053(3) 0.061(3) -0.005(2) 0.014(2) -0.008(2)
C17 0.043(3) 0.058(3) 0.049(3) 0.004(3) 0.007(2) 0.001(2)
C18 0.048(3) 0.046(3) 0.058(3) -0.004(3) 0.013(2) -0.004(2)
C19 0.059(3) 0.076(4) 0.059(3) 0.003(3) 0.012(3) -0.004(2)
C20 0.069(3) 0.066(4) 0.086(4) -0.012(3) 0.030(3) -0.014(3)
C21 0.058(3) 0.109(4) 0.059(3) -0.012(4) 0.009(2) -0.016(3)
C22 0.066(3) 0.089(4) 0.062(4) 0.014(3) 0.007(3) 0.007(3)
C23 0.063(3) 0.063(3) 0.058(3) 0.000(3) 0.010(2) 0.005(2)
C24 0.104(3) 0.094(4) 0.066(3) -0.035(3) 0.004(3) 0.005(3)
C25 0.072(3) 0.146(4) 0.087(3) 0.010(3) 0.037(3) -0.001(3)

loop_
_atom_type_symbol
_atom_type_description
_atom_type_scat_dispersion_real
_atom_type_scat_dispersion_imag
_atom_type_scat_source
C C 0.0181 0.0091 'International Tables Vol C Tables 4.2.6.8 and 6.1.1.4'
H H 0.0000 0.0000 'International Tables Vol C Tables 4.2.6.8 and 6.1.1.4'
N N 0.0311 0.0180 'International Tables Vol C Tables 4.2.6.8 and 6.1.1.4'
O O 0.0492 0.0322 'International Tables Vol C Tables 4.2.6.8 and 6.1.1.4'

loop_
_geom_angle_atom_site_label_1
_geom_angle_atom_site_label_2
_geom_angle_atom_site_label_3
_geom_angle
C1 N1 C10 127.1(4)
C1 N1 HN1 116(3)
C10 N1 HN1 117(3)
C9 N2 C16 120.5(3)
C9 N2 HN2 112(3)
C16 N2 HN2 113(3)
C1 O1 C2 121.5(4)
C17 O3 C25 115.6(3)
C17 O4 C24 116.2(3)
N1 C1 C9 126.7(4)
N1 C1 O1 111.7(5)
C9 C1 O1 121.6(4)
O2 C2 O1 115.1(4)
O2 C2 C3 127.1(5)
O1 C2 C3 117.9(4)
C4 C3 C8 121.5(4)
C4 C3 C2 118.7(5)
C8 C3 C2 119.8(5)
C3 C4 C5 119.6(4)
C3 C4 H4 120.2
C5 C4 H4 120.2
C6 C5 C4 119.3(4)
C6 C5 H5 120.3
C4 C5 H5 120.3
C5 C6 C7 121.8(4)
C5 C6 H6 119.1
C7 C6 H6 119.1
C6 C7 C8 120.4(4)
C6 C7 H7 119.8
C8 C7 H7 119.8
C7 C8 C3 117.4(4)
C7 C8 C9 123.0(5)
C3 C8 C9 119.6(4)
C1 C9 C8 119.6(4)
C1 C9 N2 115.0(4)
C8 C9 N2 125.4(4)
N1 C10 C11 109.3(3)
N1 C10 C15 112.2(3)
C11 C10 C15 110.5(3)
N1 C10 H10 108.2
C11 C10 H10 108.2
C15 C10 H10 108.2
C10 C11 C12 110.4(3)
C10 C11 H11A 109.6
C12 C11 H11A 109.6
C10 C11 H11B 109.6
C12 C11 H11B 109.6
H11A C11 H11B 108.1
C13 C12 C11 112.5(4)
C13 C12 H12A 109.1
C11 C12 H12A 109.1
C13 C12 H12B 109.1
C11 C12 H12B 109.1
H12A C12 H12B 107.8
C12 C13 C14 111.0(3)
C12 C13 H13A 109.4
C14 C13 H13A 109.4
C12 C13 H13B 109.4
C14 C13 H13B 109.4
H13A C13 H13B 108.0
C13 C14 C15 111.0(3)
C13 C14 H14A 109.4
C15 C14 H14A 109.4
C13 C14 H14B 109.4
C15 C14 H14B 109.4
H14A C14 H14B 108.0
C10 C15 C14 110.4(3)
C10 C15 H15A 109.6
C14 C15 H15A 109.6
C10 C15 H15B 109.6
C14 C15 H15B 109.6
H15A C15 H15B 108.1
N2 C16 C17 111.2(3)
N2 C16 H16A 109.4
C17 C16 H16A 109.4
N2 C16 H16B 109.4
C17 C16 H16B 109.4
H16A C16 H16B 108.0
O3 C17 O4 111.2(3)
O3 C17 C18 111.9(3)
O4 C17 C18 106.5(3)
O3 C17 C16 103.6(3)
O4 C17 C16 112.1(3)
C18 C17 C16 111.6(3)
C23 C18 C19 118.4(4)
C23 C18 C17 123.1(4)
C19 C18 C17 118.4(4)
C18 C19 C20 121.2(4)
C18 C19 H19 119.4
C20 C19 H19 119.4
C21 C20 C19 119.6(4)
C21 C20 H20 120.2
C19 C20 H20 120.2
C22 C21 C20 119.7(4)
C22 C21 H21 120.2
C20 C21 H21 120.2
C21 C22 C23 120.3(4)
C21 C22 H22 119.9
C23 C22 H22 119.9
C18 C23 C22 120.8(4)
C18 C23 H23 119.6
C22 C23 H23 119.6
O4 C24 H24A 109.5
O4 C24 H24B 109.5
H24A C24 H24B 109.5
O4 C24 H24C 109.5
H24A C24 H24C 109.5
H24B C24 H24C 109.5
O3 C25 H25A 109.5
O3 C25 H25B 109.5
H25A C25 H25B 109.5
O3 C25 H25C 109.5
H25A C25 H25C 109.5
H25B C25 H25C 109.5

loop_
_geom_bond_atom_site_label_1
_geom_bond_atom_site_label_2
_geom_bond_distance
N1 C1 1.350(5)
N1 C10 1.458(4)
N1 HN1 0.88(3)
N2 C9 1.430(4)
N2 C16 1.436(4)
N2 HN2 0.76(3)
O1 C1 1.383(4)
O1 C2 1.393(4)
O2 C2 1.216(4)
O3 C17 1.413(3)
O3 C25 1.429(3)
O4 C17 1.413(4)
O4 C24 1.427(3)
C1 C9 1.362(4)
C2 C3 1.439(4)
C3 C4 1.382(4)
C3 C8 1.410(4)
C4 C5 1.386(5)
C4 H4 0.9300
C5 C6 1.372(5)
C5 H5 0.9300
C6 C7 1.372(4)
C6 H6 0.9300
C7 C8 1.396(4)
C7 H7 0.9300
C8 C9 1.420(5)
C10 C11 1.501(4)
C10 C15 1.510(4)
C10 H10 0.9800
C11 C12 1.521(4)
C11 H11A 0.9700
C11 H11B 0.9700
C12 C13 1.489(4)
C12 H12A 0.9700
C12 H12B 0.9700
C13 C14 1.510(5)
C13 H13A 0.9700
C13 H13B 0.9700
C14 C15 1.526(4)
C14 H14A 0.9700
C14 H14B 0.9700
C15 H15A 0.9700
C15 H15B 0.9700
C16 C17 1.526(4)
C16 H16A 0.9700
C16 H16B 0.9700
C17 C18 1.511(4)
C18 C23 1.373(4)
C18 C19 1.377(4)
C19 C20 1.384(4)
C19 H19 0.9300
C20 C21 1.374(4)
C20 H20 0.9300
C21 C22 1.371(4)
C21 H21 0.9300
C22 C23 1.384(4)
C22 H22 0.9300
C23 H23 0.9300
C24 H24A 0.9600
C24 H24B 0.9600
C24 H24C 0.9600
C25 H25A 0.9600
C25 H25B 0.9600
C25 H25C 0.9600
